data_4318230
loop_
_publ_author_name
'Jacques Andrieu'
'Philippe Richard'
'Jean-Michel Camus'
'Rinaldo Poli'

_publ_contact_author_address
;
L.S.E.O. Facult\'e des Sciences,
6 Bd Gabriel 21000 Dijon, FRANCE
;
_publ_contact_author_email Jacques.Andrieu@u-bourgogne.fr
_publ_contact_author_fax +33-0380396073
_publ_contact_author_name 'Dr Jacques ANDRIEU'
_publ_contact_author_phone +33-0380396880
_publ_section_title
;
 Synthesis, Coordination to Rh(I), and Hydroformylation Catalysis of New
 \b-Aminophosphines Bearing a Dangling Nitrogen Group: An Unusual
 Inversion of a Rh-Coordinated P Center
;
_journal_name_full 'Inorganic Chemistry'
_journal_page_first 3876
_journal_page_last 3885
_journal_paper_doi 10.1021/ic011035i
_journal_volume 41
_journal_year 2002
_chemical_formula_sum 'C39 H41 Cl N2 O2 P Rh'
_chemical_formula_weight 739.07
_chemical_name_systematic
;
 ?
;
_space_group_IT_number 14
_symmetry_cell_setting monoclinic
_symmetry_space_group_name_Hall '-P 2ybc'
_symmetry_space_group_name_H-M 'P 1 21/c 1'
_atom_sites_solution_hydrogens geom
_atom_sites_solution_primary patterson
_atom_sites_solution_secondary difmap
_audit_creation_method SHELXL-97
_cell_angle_alpha 90.00
_cell_angle_beta 93.46
_cell_angle_gamma 90.00
_cell_formula_units_Z 4
_cell_length_a 9.58460(10)
_cell_length_b 18.3642(2)
_cell_length_c 19.6147(2)
_cell_measurement_reflns_used 12244
_cell_measurement_temperature 110(2)
_cell_measurement_theta_max 27.5
_cell_measurement_theta_min 1.0
_cell_volume 3446.16(6)
_computing_cell_refinement 'DENZO-SMN (Otwinowski & Minor, 1997)'
_computing_data_collection 'KappaCCD Server Software (Nonius,1997)'
_computing_data_reduction 'DENZO-SMN (Otwinowski & Minor, 1997)'
_computing_molecular_graphics 'ORTEPIII (Burnett, 1996)'
_computing_publication_material 'SHELXL97 and WinGX (Farrugia, 1999)'
_computing_structure_refinement 'SHELXL-97 (Sheldrick, 1997)'
_computing_structure_solution 'SHELXS-97 (Sheldrick, 1997)'
_diffrn_ambient_temperature 110(2)
_diffrn_measured_fraction_theta_full 0.995
_diffrn_measured_fraction_theta_max 0.995
_diffrn_measurement_device_type KappaCCD
_diffrn_measurement_method '\f scans (\k = 0) + additional \w scans'
_diffrn_radiation_monochromator graphite
_diffrn_radiation_source 'fine-focus sealed tube'
_diffrn_radiation_type MoK\a
_diffrn_radiation_wavelength 0.71073
_diffrn_reflns_av_R_equivalents 0.0201
_diffrn_reflns_av_sigmaI/netI 0.0246
_diffrn_reflns_limit_h_max 12
_diffrn_reflns_limit_h_min -12
_diffrn_reflns_limit_k_max 23
_diffrn_reflns_limit_k_min -23
_diffrn_reflns_limit_l_max 25
_diffrn_reflns_limit_l_min -25
_diffrn_reflns_number 24975
_diffrn_reflns_theta_full 27.49
_diffrn_reflns_theta_max 27.49
_diffrn_reflns_theta_min 2.22
_diffrn_standards_decay_% none
_diffrn_standards_number 0
_exptl_absorpt_coefficient_mu 0.657
_exptl_absorpt_correction_type none
_exptl_crystal_colour yellow
_exptl_crystal_density_diffrn 1.424
_exptl_crystal_density_method 'not measured'
_exptl_crystal_description prism
_exptl_crystal_F_000 1528
_exptl_crystal_size_max 0.25
_exptl_crystal_size_mid 0.22
_exptl_crystal_size_min 0.20
_refine_diff_density_max 0.994
_refine_diff_density_min -0.541
_refine_diff_density_rms 0.061
_refine_ls_extinction_method none
_refine_ls_goodness_of_fit_ref 1.030
_refine_ls_hydrogen_treatment mixed
_refine_ls_matrix_type full
_refine_ls_number_parameters 514
_refine_ls_number_reflns 7871
_refine_ls_number_restraints 0
_refine_ls_restrained_S_all 1.030
_refine_ls_R_factor_all 0.0305
_refine_ls_R_factor_gt 0.0253
_refine_ls_shift/su_max 0.001
_refine_ls_shift/su_mean 0.000
_refine_ls_structure_factor_coef Fsqd
_refine_ls_weighting_details 'calc w=1/[\s^2^(Fo^2^)+(0.0319P)^2^+2.3219P] where P=(Fo^2^+2Fc^2^)/3'
_refine_ls_weighting_scheme calc
_refine_ls_wR_factor_gt 0.0627
_refine_ls_wR_factor_ref 0.0652
_reflns_number_gt 7002
_reflns_number_total 7871
_reflns_threshold_expression >2sigma(I)
_cod_data_source_file ic011035i_1.cif
_cod_data_source_block p32(compound1)
_cod_original_sg_symbol_H-M 'P 21/c'
_cod_database_code 4318230

loop_
_symmetry_equiv_pos_as_xyz
'x, y, z'
'-x, y+1/2, -z+1/2'
'-x, -y, -z'
'x, -y-1/2, z-1/2'

loop_
_atom_site_label
_atom_site_type_symbol
_atom_site_fract_x
_atom_site_fract_y
_atom_site_fract_z
_atom_site_U_iso_or_equiv
_atom_site_adp_type
_atom_site_occupancy
_atom_site_symmetry_multiplicity
_atom_site_calc_flag
_atom_site_refinement_flags
_atom_site_disorder_assembly
_atom_site_disorder_group
Rh Rh 0.149479(12) 0.085568(7) -0.005756(6) 0.01310(5) Uani 1 1 d . . .
Cl Cl 0.19061(4) -0.02202(2) -0.06923(2) 0.01941(9) Uani 1 1 d . . .
P P 0.09000(4) 0.18410(2) 0.04957(2) 0.01389(9) Uani 1 1 d . . .
N1 N -0.04089(14) 0.10465(8) -0.06787(7) 0.0144(3) Uani 1 1 d . . .
H1N H -0.094(2) 0.0698(11) -0.0509(10) 0.017 Uiso 1 1 d . . .
N2 N -0.27301(15) 0.25667(8) 0.11777(7) 0.0210(3) Uani 1 1 d . . .
O1 O 0.41196(14) 0.06878(8) 0.08044(8) 0.0339(3) Uani 1 1 d . . .
C1 C -0.10776(16) 0.17842(9) -0.05938(8) 0.0148(3) Uani 1 1 d . . .
H1 H -0.0565(19) 0.2122(11) -0.0875(10) 0.018 Uiso 1 1 d . . .
C2 C -0.09336(16) 0.20538(9) 0.01519(8) 0.0146(3) Uani 1 1 d . . .
H2 H -0.150(2) 0.1744(11) 0.0427(10) 0.018 Uiso 1 1 d . . .
C3 C 0.30994(18) 0.07525(9) 0.04740(9) 0.0203(3) Uani 1 1 d . . .
C4 C -0.02757(17) 0.09036(9) -0.14016(8) 0.0159(3) Uani 1 1 d . . .
C5 C 0.06844(18) 0.13063(10) -0.17465(9) 0.0214(3) Uani 1 1 d . . .
H5 H 0.121(2) 0.1667(12) -0.1494(11) 0.026 Uiso 1 1 d . . .
C6 C 0.0833(2) 0.11873(12) -0.24361(9) 0.0273(4) Uani 1 1 d . . .
H6 H 0.148(2) 0.1458(13) -0.2658(11) 0.033 Uiso 1 1 d . . .
C7 C 0.0028(2) 0.06693(12) -0.27825(10) 0.0290(4) Uani 1 1 d . . .
H7 H 0.014(2) 0.0605(13) -0.3269(12) 0.035 Uiso 1 1 d . . .
C8 C -0.0937(2) 0.02683(11) -0.24383(10) 0.0277(4) Uani 1 1 d . . .
H8 H -0.151(2) -0.0073(13) -0.2670(11) 0.033 Uiso 1 1 d . . .
C9 C -0.10929(19) 0.03824(10) -0.17464(9) 0.0220(4) Uani 1 1 d . . .
H9 H -0.171(2) 0.0108(12) -0.1508(10) 0.026 Uiso 1 1 d . . .
C10 C -0.25875(16) 0.17766(9) -0.08864(8) 0.0163(3) Uani 1 1 d . . .
C11 C -0.30321(18) 0.22918(10) -0.13671(9) 0.0210(3) Uani 1 1 d . . .
H11 H -0.241(2) 0.2642(12) -0.1490(10) 0.025 Uiso 1 1 d . . .
C12 C -0.43942(18) 0.22725(11) -0.16584(9) 0.0252(4) Uani 1 1 d . . .
H12 H -0.466(2) 0.2637(12) -0.1971(11) 0.030 Uiso 1 1 d . . .
C13 C -0.52998(18) 0.17284(11) -0.14863(9) 0.0253(4) Uani 1 1 d . . .
H13 H -0.621(2) 0.1700(12) -0.1703(11) 0.030 Uiso 1 1 d . . .
C14 C -0.48724(18) 0.12106(10) -0.10004(9) 0.0225(4) Uani 1 1 d . . .
H14 H -0.552(2) 0.0847(11) -0.0878(11) 0.027 Uiso 1 1 d . . .
C15 C -0.35243(17) 0.12408(10) -0.06959(9) 0.0198(3) Uani 1 1 d . . .
H15 H -0.326(2) 0.0903(11) -0.0372(11) 0.024 Uiso 1 1 d . . .
C16 C -0.13383(16) 0.28492(9) 0.02102(8) 0.0168(3) Uani 1 1 d . . .
C17 C -0.08326(18) 0.33727(10) -0.02314(9) 0.0219(4) Uani 1 1 d . . .
H17 H -0.025(2) 0.3208(11) -0.0577(11) 0.026 Uiso 1 1 d . . .
C18 C -0.1092(2) 0.41100(10) -0.01541(11) 0.0269(4) Uani 1 1 d . . .
H18 H -0.071(2) 0.4454(13) -0.0456(11) 0.032 Uiso 1 1 d . . .
C19 C -0.1868(2) 0.43420(11) 0.03780(11) 0.0301(4) Uani 1 1 d . . .
H19 H -0.205(2) 0.4843(14) 0.0447(11) 0.036 Uiso 1 1 d . . .
C20 C -0.2408(2) 0.38363(11) 0.08102(10) 0.0271(4) Uani 1 1 d . . .
H20 H -0.296(2) 0.3977(12) 0.1152(12) 0.033 Uiso 1 1 d . . .
C21 C -0.21717(17) 0.30908(9) 0.07338(9) 0.0187(3) Uani 1 1 d . . .
C22 C -0.2869(2) 0.28040(13) 0.18775(10) 0.0332(4) Uani 1 1 d . . .
H22A H -0.305(3) 0.2365(15) 0.2166(13) 0.050 Uiso 1 1 d . . .
H22B H -0.366(3) 0.3161(15) 0.1935(13) 0.050 Uiso 1 1 d . . .
H22C H -0.200(3) 0.3036(15) 0.2062(13) 0.050 Uiso 1 1 d . . .
C23 C -0.4012(2) 0.22242(14) 0.08987(12) 0.0344(5) Uani 1 1 d . . .
H23A H -0.417(3) 0.1802(15) 0.1177(14) 0.052 Uiso 1 1 d . . .
H23B H -0.394(3) 0.2078(15) 0.0434(14) 0.052 Uiso 1 1 d . . .
H23C H -0.480(3) 0.2562(15) 0.0901(13) 0.052 Uiso 1 1 d . . .
C24 C 0.09107(17) 0.17988(9) 0.14281(8) 0.0170(3) Uani 1 1 d . . .
C25 C 0.2175(2) 0.19206(11) 0.18033(10) 0.0267(4) Uani 1 1 d . . .
H25 H 0.295(2) 0.2086(12) 0.1593(11) 0.032 Uiso 1 1 d . . .
C26 C 0.2264(2) 0.18457(12) 0.25091(10) 0.0313(4) Uani 1 1 d . . .
H26 H 0.312(2) 0.1943(13) 0.2747(12) 0.038 Uiso 1 1 d . . .
C27 C 0.1096(2) 0.16564(10) 0.28507(9) 0.0267(4) Uani 1 1 d . . .
H27 H 0.114(2) 0.1601(12) 0.3319(12) 0.032 Uiso 1 1 d . . .
C28 C -0.0149(2) 0.15208(11) 0.24836(9) 0.0255(4) Uani 1 1 d . . .
H28 H -0.100(2) 0.1379(12) 0.2708(11) 0.031 Uiso 1 1 d . . .
C29 C -0.02456(18) 0.15860(10) 0.17754(9) 0.0205(3) Uani 1 1 d . . .
H29 H -0.116(2) 0.1478(11) 0.1532(10) 0.025 Uiso 1 1 d . . .
C30 C 0.19540(16) 0.26475(9) 0.03477(8) 0.0174(3) Uani 1 1 d . . .
C31 C 0.28427(18) 0.26362(10) -0.01866(9) 0.0217(4) Uani 1 1 d . . .
H31 H 0.290(2) 0.2219(12) -0.0448(11) 0.026 Uiso 1 1 d . . .
C32 C 0.3648(2) 0.32429(11) -0.03251(11) 0.0316(4) Uani 1 1 d . . .
H32 H 0.425(2) 0.3218(13) -0.0670(12) 0.038 Uiso 1 1 d . . .
C33 C 0.3575(2) 0.38603(12) 0.00755(11) 0.0332(5) Uani 1 1 d . . .
H33 H 0.410(3) 0.4263(14) -0.0004(13) 0.040 Uiso 1 1 d . . .
C34 C 0.2684(2) 0.38794(11) 0.06057(11) 0.0308(4) Uani 1 1 d . . .
H34 H 0.262(2) 0.4292(13) 0.0879(12) 0.037 Uiso 1 1 d . . .
C35 C 0.18711(19) 0.32784(10) 0.07397(10) 0.0235(4) Uani 1 1 d . . .
H35 H 0.127(2) 0.3302(12) 0.1099(11) 0.028 Uiso 1 1 d . . .
O2 O 0.6426(2) 0.39542(10) 0.77857(9) 0.0520(4) Uani 1 1 d . . .
C36 C 0.6147(4) 0.4531(2) 0.73130(15) 0.0747(10) Uani 1 1 d . . .
H36A H 0.5809 0.4337 0.6874 0.090 Uiso 1 1 calc R . .
H36B H 0.6995 0.4806 0.7250 0.090 Uiso 1 1 calc R . .
C37 C 0.5085(4) 0.5005(2) 0.75900(19) 0.0956(14) Uani 1 1 d . . .
H37A H 0.4199 0.4953 0.7328 0.115 Uiso 1 1 calc R . .
H37B H 0.5373 0.5510 0.7576 0.115 Uiso 1 1 calc R . .
C38 C 0.4949(3) 0.47642(15) 0.83153(13) 0.0490(6) Uani 1 1 d . . .
H38A H 0.4079 0.4505 0.8365 0.059 Uiso 1 1 calc R . .
H38B H 0.5002 0.5175 0.8627 0.059 Uiso 1 1 calc R . .
C39 C 0.6194(3) 0.42664(13) 0.84333(12) 0.0407(5) Uani 1 1 d . . .
H39A H 0.7008 0.4539 0.8605 0.049 Uiso 1 1 calc R . .
H39B H 0.5999 0.3890 0.8761 0.049 Uiso 1 1 calc R . .

loop_
_atom_site_aniso_label
_atom_site_aniso_U_11
_atom_site_aniso_U_22
_atom_site_aniso_U_33
_atom_site_aniso_U_23
_atom_site_aniso_U_13
_atom_site_aniso_U_12
Rh 0.01227(7) 0.01310(7) 0.01382(7) 0.00005(4) -0.00024(5) -0.00003(4)
Cl 0.02308(19) 0.01541(19) 0.01955(19) -0.00191(15) -0.00017(15) 0.00309(15)
P 0.01363(18) 0.0143(2) 0.01367(19) -0.00089(15) 0.00013(14) -0.00070(15)
N1 0.0145(6) 0.0142(7) 0.0144(6) 0.0004(5) 0.0000(5) -0.0006(5)
N2 0.0199(7) 0.0231(8) 0.0204(7) -0.0018(6) 0.0045(6) 0.0010(6)
O1 0.0230(7) 0.0321(8) 0.0443(9) 0.0006(6) -0.0156(6) 0.0010(6)
C1 0.0141(7) 0.0140(8) 0.0161(7) 0.0009(6) -0.0001(6) 0.0008(6)
C2 0.0141(7) 0.0139(8) 0.0160(7) 0.0002(6) 0.0018(6) -0.0003(6)
C3 0.0222(8) 0.0150(8) 0.0240(9) -0.0005(7) 0.0020(7) -0.0009(6)
C4 0.0161(7) 0.0167(8) 0.0146(7) -0.0001(6) -0.0015(6) 0.0036(6)
C5 0.0207(8) 0.0252(9) 0.0182(8) -0.0009(7) 0.0008(6) -0.0027(7)
C6 0.0256(9) 0.0378(11) 0.0188(9) 0.0039(8) 0.0045(7) 0.0004(8)
C7 0.0342(10) 0.0361(11) 0.0164(9) -0.0039(8) -0.0001(7) 0.0088(9)
C8 0.0324(10) 0.0252(10) 0.0244(9) -0.0083(8) -0.0070(8) 0.0025(8)
C9 0.0228(8) 0.0193(9) 0.0236(9) -0.0016(7) -0.0010(7) -0.0016(7)
C10 0.0154(7) 0.0185(8) 0.0149(7) -0.0037(6) 0.0001(6) 0.0026(6)
C11 0.0191(8) 0.0226(9) 0.0214(8) 0.0027(7) 0.0026(7) 0.0027(7)
C12 0.0208(8) 0.0353(10) 0.0194(8) 0.0057(8) -0.0001(7) 0.0089(8)
C13 0.0147(8) 0.0399(11) 0.0210(9) -0.0039(8) -0.0013(7) 0.0058(7)
C14 0.0171(8) 0.0271(10) 0.0235(9) -0.0042(7) 0.0023(7) -0.0017(7)
C15 0.0183(8) 0.0211(9) 0.0198(8) 0.0009(7) -0.0003(6) 0.0009(7)
C16 0.0140(7) 0.0169(8) 0.0192(8) 0.0010(6) -0.0019(6) 0.0014(6)
C17 0.0221(8) 0.0201(9) 0.0233(9) 0.0005(7) 0.0007(7) -0.0011(7)
C18 0.0310(10) 0.0183(9) 0.0308(10) 0.0062(7) -0.0033(8) -0.0023(7)
C19 0.0366(11) 0.0155(9) 0.0373(11) -0.0015(8) -0.0055(9) 0.0056(8)
C20 0.0285(9) 0.0227(10) 0.0300(10) -0.0047(8) 0.0009(8) 0.0076(8)
C21 0.0159(7) 0.0193(8) 0.0205(8) -0.0017(7) -0.0021(6) 0.0015(6)
C22 0.0413(12) 0.0348(11) 0.0247(10) -0.0047(9) 0.0118(9) 0.0029(10)
C23 0.0267(10) 0.0398(12) 0.0371(12) -0.0022(10) 0.0058(9) -0.0114(9)
C24 0.0201(8) 0.0149(8) 0.0159(8) -0.0016(6) -0.0012(6) -0.0007(6)
C25 0.0224(9) 0.0353(11) 0.0219(9) 0.0030(8) -0.0027(7) -0.0092(8)
C26 0.0313(10) 0.0390(12) 0.0224(9) 0.0004(8) -0.0094(8) -0.0117(9)
C27 0.0388(10) 0.0256(10) 0.0152(8) -0.0016(7) -0.0012(7) -0.0003(8)
C28 0.0276(9) 0.0296(10) 0.0197(9) 0.0023(7) 0.0049(7) 0.0039(8)
C29 0.0197(8) 0.0216(9) 0.0201(8) 0.0010(7) 0.0006(7) 0.0008(7)
C30 0.0142(7) 0.0183(8) 0.0192(8) 0.0002(6) -0.0020(6) -0.0010(6)
C31 0.0208(8) 0.0198(9) 0.0248(9) 0.0002(7) 0.0037(7) -0.0016(7)
C32 0.0290(10) 0.0298(11) 0.0372(11) 0.0056(9) 0.0122(9) -0.0040(8)
C33 0.0295(10) 0.0211(10) 0.0495(13) 0.0073(9) 0.0054(9) -0.0085(8)
C34 0.0333(10) 0.0199(9) 0.0391(11) -0.0043(8) -0.0001(9) -0.0053(8)
C35 0.0247(9) 0.0204(9) 0.0256(9) -0.0041(7) 0.0021(7) -0.0030(7)
O2 0.0628(11) 0.0481(10) 0.0462(10) 0.0012(8) 0.0128(9) 0.0063(9)
C36 0.093(2) 0.093(3) 0.0391(15) 0.0192(16) 0.0115(15) 0.010(2)
C37 0.090(2) 0.118(3) 0.082(2) 0.063(2) 0.029(2) 0.056(2)
C38 0.0459(13) 0.0513(15) 0.0503(14) -0.0011(12) 0.0083(11) 0.0088(12)
C39 0.0519(14) 0.0343(12) 0.0351(12) 0.0013(9) -0.0034(10) 0.0007(10)

loop_
_atom_type_symbol
_atom_type_description
_atom_type_scat_dispersion_real
_atom_type_scat_dispersion_imag
_atom_type_scat_source
C C 0.0033 0.0016 'International Tables Vol C Tables 4.2.6.8 and 6.1.1.4'
H H 0.0000 0.0000 'International Tables Vol C Tables 4.2.6.8 and 6.1.1.4'
Cl Cl 0.1484 0.1585 'International Tables Vol C Tables 4.2.6.8 and 6.1.1.4'
N N 0.0061 0.0033 'International Tables Vol C Tables 4.2.6.8 and 6.1.1.4'
O O 0.0106 0.0060 'International Tables Vol C Tables 4.2.6.8 and 6.1.1.4'
P P 0.1023 0.0942 'International Tables Vol C Tables 4.2.6.8 and 6.1.1.4'
Rh Rh -1.1178 0.9187 'International Tables Vol C Tables 4.2.6.8 and 6.1.1.4'

loop_
_geom_angle_atom_site_label_1
_geom_angle_atom_site_label_2
_geom_angle_atom_site_label_3
_geom_angle
_geom_angle_site_symmetry_1
_geom_angle_site_symmetry_3
_geom_angle_publ_flag
C3 Rh N1 176.63(6) . . ?
C3 Rh P 92.19(6) . . ?
N1 Rh P 84.82(4) . . ?
C3 Rh Cl 93.01(5) . . ?
N1 Rh Cl 90.03(4) . . ?
P Rh Cl 174.459(15) . . ?
C30 P C24 102.91(7) . . ?
C30 P C2 106.72(7) . . ?
C24 P C2 108.38(7) . . ?
C30 P Rh 115.21(6) . . ?
C24 P Rh 118.14(5) . . ?
C2 P Rh 104.92(5) . . ?
C4 N1 C1 109.36(12) . . ?
C4 N1 Rh 113.54(10) . . ?
C1 N1 Rh 115.61(9) . . ?
C4 N1 H1N 108.6(13) . . ?
C1 N1 H1N 110.2(13) . . ?
Rh N1 H1N 98.9(12) . . ?
C21 N2 C22 115.72(15) . . ?
C21 N2 C23 113.69(15) . . ?
C22 N2 C23 111.14(16) . . ?
N1 C1 C10 110.45(13) . . ?
N1 C1 C2 112.19(12) . . ?
C10 C1 C2 112.86(13) . . ?
N1 C1 H1 105.9(11) . . ?
C10 C1 H1 106.9(11) . . ?
C2 C1 H1 108.1(11) . . ?
C16 C2 C1 111.83(13) . . ?
C16 C2 P 114.19(11) . . ?
C1 C2 P 107.51(10) . . ?
C16 C2 H2 111.5(11) . . ?
C1 C2 H2 108.5(11) . . ?
P C2 H2 102.8(11) . . ?
O1 C3 Rh 179.37(17) . . ?
C9 C4 C5 120.10(16) . . ?
C9 C4 N1 121.30(15) . . ?
C5 C4 N1 118.60(15) . . ?
C6 C5 C4 120.11(17) . . ?
C6 C5 H5 122.3(13) . . ?
C4 C5 H5 117.6(13) . . ?
C7 C6 C5 120.20(18) . . ?
C7 C6 H6 120.8(14) . . ?
C5 C6 H6 119.0(14) . . ?
C6 C7 C8 119.70(17) . . ?
C6 C7 H7 118.3(14) . . ?
C8 C7 H7 122.0(14) . . ?
C7 C8 C9 120.60(18) . . ?
C7 C8 H8 120.6(14) . . ?
C9 C8 H8 118.8(14) . . ?
C4 C9 C8 119.29(17) . . ?
C4 C9 H9 119.4(13) . . ?
C8 C9 H9 121.3(13) . . ?
C11 C10 C15 119.12(15) . . ?
C11 C10 C1 119.76(15) . . ?
C15 C10 C1 121.08(15) . . ?
C10 C11 C12 120.27(17) . . ?
C10 C11 H11 118.6(13) . . ?
C12 C11 H11 121.1(13) . . ?
C13 C12 C11 120.40(17) . . ?
C13 C12 H12 121.9(13) . . ?
C11 C12 H12 117.7(13) . . ?
C12 C13 C14 119.98(16) . . ?
C12 C13 H13 120.4(13) . . ?
C14 C13 H13 119.6(13) . . ?
C13 C14 C15 119.64(17) . . ?
C13 C14 H14 118.7(13) . . ?
C15 C14 H14 121.6(13) . . ?
C14 C15 C10 120.53(16) . . ?
C14 C15 H15 118.9(13) . . ?
C10 C15 H15 120.6(13) . . ?
C17 C16 C21 117.83(16) . . ?
C17 C16 C2 120.99(15) . . ?
C21 C16 C2 121.09(15) . . ?
C18 C17 C16 122.13(18) . . ?
C18 C17 H17 120.3(13) . . ?
C16 C17 H17 117.5(13) . . ?
C19 C18 C17 119.40(19) . . ?
C19 C18 H18 120.6(14) . . ?
C17 C18 H18 119.9(14) . . ?
C20 C19 C18 119.65(18) . . ?
C20 C19 H19 119.0(14) . . ?
C18 C19 H19 121.3(14) . . ?
C19 C20 C21 121.64(18) . . ?
C19 C20 H20 120.9(14) . . ?
C21 C20 H20 117.4(14) . . ?
C20 C21 C16 119.27(17) . . ?
C20 C21 N2 121.83(16) . . ?
C16 C21 N2 118.88(15) . . ?
N2 C22 H22A 108.7(15) . . ?
N2 C22 H22B 114.2(15) . . ?
H22A C22 H22B 107(2) . . ?
N2 C22 H22C 110.8(15) . . ?
H22A C22 H22C 108(2) . . ?
H22B C22 H22C 107(2) . . ?
N2 C23 H23A 107.0(16) . . ?
N2 C23 H23B 112.0(16) . . ?
H23A C23 H23B 110(2) . . ?
N2 C23 H23C 111.0(16) . . ?
H23A C23 H23C 111(2) . . ?
H23B C23 H23C 106(2) . . ?
C29 C24 C25 118.58(16) . . ?
C29 C24 P 122.99(12) . . ?
C25 C24 P 118.15(13) . . ?
C26 C25 C24 120.54(17) . . ?
C26 C25 H25 118.5(14) . . ?
C24 C25 H25 120.8(14) . . ?
C27 C26 C25 120.33(18) . . ?
C27 C26 H26 121.0(14) . . ?
C25 C26 H26 118.6(14) . . ?
C28 C27 C26 119.52(17) . . ?
C28 C27 H27 118.9(14) . . ?
C26 C27 H27 121.5(14) . . ?
C27 C28 C29 120.62(17) . . ?
C27 C28 H28 122.0(13) . . ?
C29 C28 H28 117.4(13) . . ?
C24 C29 C28 120.36(16) . . ?
C24 C29 H29 121.8(12) . . ?
C28 C29 H29 117.9(12) . . ?
C31 C30 C35 119.06(16) . . ?
C31 C30 P 118.54(13) . . ?
C35 C30 P 122.37(13) . . ?
C30 C31 C32 120.49(18) . . ?
C30 C31 H31 119.1(13) . . ?
C32 C31 H31 120.4(13) . . ?
C33 C32 C31 119.86(19) . . ?
C33 C32 H32 121.1(15) . . ?
C31 C32 H32 119.0(15) . . ?
C32 C33 C34 120.10(18) . . ?
C32 C33 H33 121.5(16) . . ?
C34 C33 H33 118.4(16) . . ?
C35 C34 C33 120.10(19) . . ?
C35 C34 H34 118.6(15) . . ?
C33 C34 H34 121.3(15) . . ?
C34 C35 C30 120.36(18) . . ?
C34 C35 H35 119.0(13) . . ?
C30 C35 H35 120.7(13) . . ?
C36 O2 C39 104.4(2) . . ?
O2 C36 C37 107.9(2) . . ?
O2 C36 H36A 110.1 . . ?
C37 C36 H36A 110.1 . . ?
O2 C36 H36B 110.1 . . ?
C37 C36 H36B 110.1 . . ?
H36A C36 H36B 108.4 . . ?
C36 C37 C38 106.1(2) . . ?
C36 C37 H37A 110.5 . . ?
C38 C37 H37A 110.5 . . ?
C36 C37 H37B 110.5 . . ?
C38 C37 H37B 110.5 . . ?
H37A C37 H37B 108.7 . . ?
C37 C38 C39 102.2(2) . . ?
C37 C38 H38A 111.3 . . ?
C39 C38 H38A 111.3 . . ?
C37 C38 H38B 111.3 . . ?
C39 C38 H38B 111.3 . . ?
H38A C38 H38B 109.2 . . ?
O2 C39 C38 105.77(19) . . ?
O2 C39 H39A 110.6 . . ?
C38 C39 H39A 110.6 . . ?
O2 C39 H39B 110.6 . . ?
C38 C39 H39B 110.6 . . ?
H39A C39 H39B 108.7 . . ?

loop_
_geom_bond_atom_site_label_1
_geom_bond_atom_site_label_2
_geom_bond_distance
_geom_bond_site_symmetry_2
_geom_bond_publ_flag
Rh C3 1.8152(18) . ?
Rh N1 2.1606(13) . ?
Rh P 2.2026(4) . ?
Rh Cl 2.3809(4) . ?
P C30 1.8259(17) . ?
P C24 1.8300(16) . ?
P C2 1.8849(16) . ?
N1 C4 1.455(2) . ?
N1 C1 1.512(2) . ?
N1 H1N 0.89(2) . ?
N2 C21 1.424(2) . ?
N2 C22 1.454(2) . ?
N2 C23 1.457(2) . ?
O1 C3 1.146(2) . ?
C1 C10 1.524(2) . ?
C1 C2 1.542(2) . ?
C1 H1 0.98(2) . ?
C2 C16 1.517(2) . ?
C2 H2 0.97(2) . ?
C4 C9 1.387(2) . ?
C4 C5 1.388(2) . ?
C5 C6 1.386(2) . ?
C5 H5 0.95(2) . ?
C6 C7 1.378(3) . ?
C6 H6 0.93(2) . ?
C7 C8 1.388(3) . ?
C7 H7 0.97(2) . ?
C8 C9 1.390(3) . ?
C8 H8 0.93(2) . ?
C9 H9 0.93(2) . ?
C10 C11 1.385(2) . ?
C10 C15 1.398(2) . ?
C11 C12 1.394(2) . ?
C11 H11 0.92(2) . ?
C12 C13 1.379(3) . ?
C12 H12 0.93(2) . ?
C13 C14 1.390(3) . ?
C13 H13 0.95(2) . ?
C14 C15 1.391(2) . ?
C14 H14 0.95(2) . ?
C15 H15 0.91(2) . ?
C16 C17 1.400(2) . ?
C16 C21 1.410(2) . ?
C17 C18 1.387(3) . ?
C17 H17 0.95(2) . ?
C18 C19 1.385(3) . ?
C18 H18 0.96(2) . ?
C19 C20 1.379(3) . ?
C19 H19 0.95(2) . ?
C20 C21 1.397(3) . ?
C20 H20 0.91(2) . ?
C22 H22A 1.01(3) . ?
C22 H22B 1.01(3) . ?
C22 H22C 0.98(3) . ?
C23 H23A 0.97(3) . ?
C23 H23B 0.96(3) . ?
C23 H23C 0.98(3) . ?
C24 C29 1.391(2) . ?
C24 C25 1.398(2) . ?
C25 C26 1.389(3) . ?
C25 H25 0.92(2) . ?
C26 C27 1.383(3) . ?
C26 H26 0.93(2) . ?
C27 C28 1.379(3) . ?
C27 H27 0.92(2) . ?
C28 C29 1.392(2) . ?
C28 H28 0.99(2) . ?
C29 H29 0.99(2) . ?
C30 C31 1.390(2) . ?
C30 C35 1.395(2) . ?
C31 C32 1.391(3) . ?
C31 H31 0.93(2) . ?
C32 C33 1.384(3) . ?
C32 H32 0.91(2) . ?
C33 C34 1.385(3) . ?
C33 H33 0.91(3) . ?
C34 C35 1.385(3) . ?
C34 H34 0.93(2) . ?
C35 H35 0.94(2) . ?
O2 C36 1.423(4) . ?
O2 C39 1.423(3) . ?
C36 C37 1.468(5) . ?
C36 H36A 0.9700 . ?
C36 H36B 0.9700 . ?
C37 C38 1.503(4) . ?
C37 H37A 0.9700 . ?
C37 H37B 0.9700 . ?
C38 C39 1.509(3) . ?
C38 H38A 0.9700 . ?
C38 H38B 0.9700 . ?
C39 H39A 0.9700 . ?
C39 H39B 0.9700 . ?

loop_
_geom_torsion_atom_site_label_1
_geom_torsion_atom_site_label_2
_geom_torsion_atom_site_label_3
_geom_torsion_atom_site_label_4
_geom_torsion
_geom_torsion_site_symmetry_1
_geom_torsion_site_symmetry_2
_geom_torsion_site_symmetry_3
_geom_torsion_site_symmetry_4
_geom_torsion_publ_flag
H1 C1 C2 H2 175.4(16) . . . . ?
H1 C1 N1 H1N -167.8(18) . . . . ?
H1N N1 Rh Cl 73.3(13) . . . . ?
